data_2021532
loop_
_publ_author_name
'Dolgushin, Fedor M.'
'Goloveshkin, Alexander S.'
'Ananyev, Ivan V.'
'Osintseva, Svetlana V.'
'Torubaev, Yury V.'
'Krylov, Sergey S.'
'Golub, Alexandre S.'

_publ_section_title
;
 Interplay of noncovalent interactions in antiseptic quaternary ammonium
 surfactant Miramistin
;
_journal_coeditor_code CU3137
_journal_issue 4
_journal_name_full 'Acta Crystallographica Section C'
_journal_page_first 402
_journal_page_last 411
_journal_paper_doi 10.1107/S2053229619002961
_journal_volume 75
_journal_year 2019
_chemical_formula_iupac 'C26 H47 N2 O +, Cl -, H2 O'
_chemical_formula_moiety 'C26 H47 N2 O +, Cl -, H2 O'
_chemical_formula_sum 'C26 H49 Cl N2 O2'
_chemical_formula_weight 457.12
_chemical_name_systematic
;
Benzyldimethyl{3-[(1-oxotetradecyl)amino]propyl}ammonium chloride monohydrate
;
_space_group_crystal_system orthorhombic
_space_group_IT_number 61
_space_group_name_Hall '-P 2ac 2ab'
_space_group_name_H-M_alt 'P b c a'
_symmetry_space_group_name_Hall '-P 2ac 2ab'
_symmetry_space_group_name_H-M 'P b c a'
_atom_sites_solution_hydrogens mixed
_audit_creation_method SHELXL-2014/7
_cell_angle_alpha 90
_cell_angle_beta 90
_cell_angle_gamma 90
_cell_formula_units_Z 8
_cell_length_a 8.8980(5)
_cell_length_b 13.0356(8)
_cell_length_c 46.455(3)
_cell_measurement_reflns_used 6202
_cell_measurement_temperature 120(2)
_cell_measurement_theta_max 26.09
_cell_measurement_theta_min 2.45
_cell_volume 5388.4(6)
_computing_cell_refinement
;
SAINT (Bruker, 2012)
;
_computing_data_collection
;
APEX2 (Bruker, 2012)
;
_computing_data_reduction
;
SAINT (Bruker, 2012)
;
_computing_molecular_graphics
;
SHELXTL (Bruker, 2012) and
Mercury (Macrae <i>et al.</i>,  2008)
;
_computing_publication_material
;
SHELXTL (Bruker, 2012)
;
_computing_structure_refinement
;
SHELXL2014 (Sheldrick, 2015)
;
_computing_structure_solution
;
SHELXS97 (Sheldrick, 2008)
;
_diffrn_ambient_temperature 120(2)
_diffrn_measured_fraction_theta_full 1.000
_diffrn_measured_fraction_theta_max 1.000
_diffrn_measurement_device_type 'Bruker APEXII CCD'
_diffrn_measurement_method '\f and \w scans'
_diffrn_radiation_type MoK\a
_diffrn_radiation_wavelength 0.71073
_diffrn_reflns_av_R_equivalents 0.0668
_diffrn_reflns_av_unetI/netI 0.0365
_diffrn_reflns_limit_h_max 11
_diffrn_reflns_limit_h_min -11
_diffrn_reflns_limit_k_max 17
_diffrn_reflns_limit_k_min -17
_diffrn_reflns_limit_l_max 61
_diffrn_reflns_limit_l_min -61
_diffrn_reflns_number 50944
_diffrn_reflns_theta_full 25.242
_diffrn_reflns_theta_max 27.999
_diffrn_reflns_theta_min 1.753
_exptl_absorpt_coefficient_mu 0.165
_exptl_absorpt_correction_T_max 0.987
_exptl_absorpt_correction_T_min 0.912
_exptl_absorpt_correction_type multi-scan
_exptl_absorpt_process_details
;
(SADABS; Bruker, 2012)
;
_exptl_crystal_colour colourless
_exptl_crystal_density_diffrn 1.127
_exptl_crystal_description prism
_exptl_crystal_F_000 2016
_exptl_crystal_size_max 0.320
_exptl_crystal_size_mid 0.260
_exptl_crystal_size_min 0.080
_refine_diff_density_max 0.558
_refine_diff_density_min -0.242
_refine_ls_extinction_method none
_refine_ls_goodness_of_fit_ref 1.041
_refine_ls_hydrogen_treatment mixed
_refine_ls_matrix_type full
_refine_ls_number_parameters 295
_refine_ls_number_reflns 6501
_refine_ls_number_restraints 0
_refine_ls_restrained_S_all 1.041
_refine_ls_R_factor_all 0.0723
_refine_ls_R_factor_gt 0.0471
_refine_ls_shift/su_max 0.001
_refine_ls_shift/su_mean 0.000
_refine_ls_structure_factor_coef Fsqd
_refine_ls_weighting_details 'w=1/[\s^2^(Fo^2^)+(0.0465P)^2^+2.8492P] where P=(Fo^2^+2Fc^2^)/3'
_refine_ls_weighting_scheme calc
_refine_ls_wR_factor_gt 0.1061
_refine_ls_wR_factor_ref 0.1224
_reflns_number_gt 4794
_reflns_number_total 6501
_reflns_threshold_expression 'I > 2\s(I)'
_cod_data_source_file cu3137sup1.cif
_cod_data_source_block I
_cod_depositor_comments 'Adding full bibliography for 2021532.cif.'
_cod_database_code 2021532
_cod_database_fobs_code 2021532
_shelx_space_group_comment
;
The symmetry employed for this shelxl refinement is uniquely defined
by the following loop, which should always be used as a source of
symmetry information in preference to the above space-group names.
They are only intended as comments.
;
_shelx_estimated_absorpt_t_min 0.949
_shelx_estimated_absorpt_t_max 0.987

loop_
_space_group_symop_operation_xyz
'x, y, z'
'-x+1/2, -y, z+1/2'
'-x, y+1/2, -z+1/2'
'x+1/2, -y+1/2, -z'
'-x, -y, -z'
'x-1/2, y, -z-1/2'
'x, -y-1/2, z-1/2'
'-x-1/2, y-1/2, z'

loop_
_atom_site_type_symbol
_atom_site_label
_atom_site_fract_x
_atom_site_fract_y
_atom_site_fract_z
_atom_site_U_iso_or_equiv
_atom_site_adp_type
_atom_site_calc_flag
_atom_site_occupancy
Cl Cl1 0.12684(5) 0.16321(3) 0.21736(2) 0.02916(12) Uani d 1
O O1 -0.15612(16) -0.09545(11) 0.36654(3) 0.0371(3) Uani d 1
N N1 -0.23609(16) -0.00544(12) 0.32794(3) 0.0250(3) Uani d 1
H H1 -0.282(2) 0.0499(16) 0.3225(4) 0.032(6) Uiso d 1
N N2 0.23681(15) 0.02847(10) 0.30247(3) 0.0206(3) Uani d 1
C C1 -0.22748(19) -0.02348(14) 0.35617(4) 0.0270(4) Uani d 1
C C2 -0.3155(2) 0.05121(16) 0.37466(4) 0.0357(5) Uani d 1
H H2A -0.4015 0.0146 0.3834 0.043 Uiso calc 1
H H2B -0.3567 0.1060 0.3622 0.043 Uiso calc 1
C C3 -0.22256(19) 0.10039(13) 0.39850(3) 0.0234(4) Uani d 1
H H3A -0.1908 0.0469 0.4123 0.028 Uiso calc 1
H H3B -0.1309 0.1313 0.3901 0.028 Uiso calc 1
C C4 -0.31110(19) 0.18280(14) 0.41438(4) 0.0263(4) Uani d 1
H H4A -0.3884 0.1491 0.4265 0.032 Uiso calc 1
H H4B -0.3640 0.2259 0.4001 0.032 Uiso calc 1
C C5 -0.21525(19) 0.25186(13) 0.43344(4) 0.0235(4) Uani d 1
H H5A -0.1628 0.2090 0.4479 0.028 Uiso calc 1
H H5B -0.1378 0.2856 0.4214 0.028 Uiso calc 1
C C6 -0.30582(19) 0.33390(13) 0.44899(4) 0.0230(4) Uani d 1
H H6A -0.3764 0.3001 0.4625 0.028 Uiso calc 1
H H6B -0.3662 0.3722 0.4347 0.028 Uiso calc 1
C C7 -0.20871(18) 0.40961(12) 0.46575(4) 0.0222(3) Uani d 1
H H7A -0.1453 0.3709 0.4795 0.027 Uiso calc 1
H H7B -0.1409 0.4452 0.4521 0.027 Uiso calc 1
C C8 -0.29848(18) 0.48962(13) 0.48233(4) 0.0233(4) Uani d 1
H H8A -0.3649 0.4541 0.4962 0.028 Uiso calc 1
H H8B -0.3633 0.5275 0.4687 0.028 Uiso calc 1
C C9 -0.20103(18) 0.56645(13) 0.49866(4) 0.0228(4) Uani d 1
H H9A -0.1366 0.6033 0.4847 0.027 Uiso calc 1
H H9B -0.1342 0.5284 0.5119 0.027 Uiso calc 1
C C10 -0.29106(18) 0.64497(12) 0.51593(4) 0.0225(3) Uani d 1
H H10A -0.3595 0.6820 0.5027 0.027 Uiso calc 1
H H10B -0.3537 0.6083 0.5302 0.027 Uiso calc 1
C C11 -0.19280(19) 0.72257(12) 0.53154(4) 0.0227(3) Uani d 1
H H11A -0.1310 0.7595 0.5172 0.027 Uiso calc 1
H H11B -0.1235 0.6853 0.5445 0.027 Uiso calc 1
C C12 -0.28071(19) 0.80085(13) 0.54918(4) 0.0231(3) Uani d 1
H H12A -0.3513 0.8376 0.5363 0.028 Uiso calc 1
H H12B -0.3409 0.7642 0.5639 0.028 Uiso calc 1
C C13 -0.1801(2) 0.87889(13) 0.56415(4) 0.0261(4) Uani d 1
H H13A -0.1081 0.8419 0.5766 0.031 Uiso calc 1
H H13B -0.1213 0.9162 0.5494 0.031 Uiso calc 1
C C14 -0.2656(2) 0.95655(15) 0.58235(4) 0.0358(4) Uani d 1
H H14A -0.1946 1.0053 0.5909 0.054 Uiso calc 1
H H14B -0.3200 0.9207 0.5977 0.054 Uiso calc 1
H H14C -0.3373 0.9937 0.5702 0.054 Uiso calc 1
C C15 -0.17352(19) -0.07153(14) 0.30586(4) 0.0255(4) Uani d 1
H H15A -0.2509 -0.0846 0.2910 0.031 Uiso calc 1
H H15B -0.1459 -0.1382 0.3146 0.031 Uiso calc 1
C C16 -0.03452(19) -0.02447(13) 0.29156(4) 0.0242(4) Uani d 1
H H16A -0.0057 -0.0656 0.2745 0.029 Uiso calc 1
H H16B -0.0574 0.0462 0.2851 0.029 Uiso calc 1
C C17 0.09383(18) -0.02249(13) 0.31294(3) 0.0212(3) Uani d 1
H H17A 0.1177 -0.0940 0.3185 0.025 Uiso calc 1
H H17B 0.0595 0.0136 0.3305 0.025 Uiso calc 1
C C18 0.35839(19) 0.00420(13) 0.32380(4) 0.0260(4) Uani d 1
H H18A 0.3778 -0.0698 0.3238 0.039 Uiso calc 1
H H18B 0.3264 0.0256 0.3431 0.039 Uiso calc 1
H H18C 0.4504 0.0409 0.3185 0.039 Uiso calc 1
C C19 0.2847(2) -0.01383(14) 0.27381(4) 0.0294(4) Uani d 1
H H19A 0.2827 -0.0890 0.2745 0.044 Uiso calc 1
H H19B 0.3869 0.0095 0.2694 0.044 Uiso calc 1
H H19C 0.2157 0.0104 0.2588 0.044 Uiso calc 1
C C20 0.22035(19) 0.14464(12) 0.29902(3) 0.0225(3) Uani d 1
H H20A 0.3146 0.1723 0.2908 0.027 Uiso calc 1
H H20B 0.1387 0.1585 0.2851 0.027 Uiso calc 1
C C21 0.1866(2) 0.20083(12) 0.32645(4) 0.0228(3) Uani d 1
C C22 0.3036(2) 0.23497(13) 0.34411(4) 0.0270(4) Uani d 1
H H22A 0.4047 0.2210 0.3389 0.032 Uiso calc 1
C C23 0.2741(2) 0.28896(14) 0.36918(4) 0.0332(4) Uani d 1
H H23A 0.3544 0.3113 0.3811 0.040 Uiso calc 1
C C24 0.1265(2) 0.31010(14) 0.37674(4) 0.0354(5) Uani d 1
H H24A 0.1058 0.3463 0.3940 0.042 Uiso calc 1
C C25 0.0091(2) 0.27881(13) 0.35922(4) 0.0326(4) Uani d 1
H H25A -0.0916 0.2946 0.3644 0.039 Uiso calc 1
C C26 0.0386(2) 0.22432(13) 0.33408(4) 0.0271(4) Uani d 1
H H26A -0.0421 0.2030 0.3221 0.032 Uiso calc 1
O O1W 0.42458(19) 0.29093(12) 0.23810(4) 0.0429(4) Uani d 1
H H1W 0.471(3) 0.2569(17) 0.2509(5) 0.044(7) Uiso d 1
H H2W 0.352(3) 0.254(2) 0.2332(6) 0.066(9) Uiso d 1

loop_
_atom_site_aniso_label
_atom_site_aniso_U_11
_atom_site_aniso_U_22
_atom_site_aniso_U_33
_atom_site_aniso_U_12
_atom_site_aniso_U_13
_atom_site_aniso_U_23
Cl1 0.0264(2) 0.0268(2) 0.0343(2) 0.00094(17) -0.00069(18) -0.00165(18)
O1 0.0445(8) 0.0400(8) 0.0269(7) 0.0031(7) -0.0014(6) -0.0009(6)
N1 0.0204(7) 0.0253(8) 0.0292(8) 0.0032(6) -0.0002(6) -0.0056(6)
N2 0.0216(7) 0.0207(7) 0.0193(7) 0.0035(6) 0.0004(5) 0.0013(5)
C1 0.0214(8) 0.0301(9) 0.0296(9) -0.0048(7) -0.0004(7) -0.0091(8)
C2 0.0251(9) 0.0475(12) 0.0344(10) 0.0001(8) 0.0009(8) -0.0176(9)
C3 0.0258(9) 0.0240(8) 0.0205(8) -0.0033(7) 0.0018(7) -0.0031(7)
C4 0.0232(9) 0.0305(9) 0.0253(9) -0.0020(7) 0.0013(7) -0.0076(7)
C5 0.0218(8) 0.0252(8) 0.0237(8) -0.0021(7) 0.0012(7) -0.0052(7)
C6 0.0214(8) 0.0244(8) 0.0234(8) 0.0008(7) 0.0006(6) -0.0046(7)
C7 0.0200(8) 0.0220(8) 0.0244(8) 0.0014(7) 0.0008(6) -0.0052(7)
C8 0.0214(8) 0.0231(8) 0.0254(9) 0.0013(7) -0.0004(7) -0.0041(7)
C9 0.0208(8) 0.0227(8) 0.0250(9) 0.0014(7) -0.0001(7) -0.0046(7)
C10 0.0209(8) 0.0214(8) 0.0252(9) 0.0018(6) -0.0004(7) -0.0033(7)
C11 0.0210(8) 0.0216(8) 0.0255(9) -0.0009(6) 0.0013(7) -0.0038(7)
C12 0.0218(8) 0.0236(8) 0.0241(8) 0.0021(7) 0.0005(7) -0.0036(7)
C13 0.0268(9) 0.0240(9) 0.0275(9) -0.0003(7) 0.0013(7) -0.0050(7)
C14 0.0398(11) 0.0300(10) 0.0377(11) 0.0020(9) 0.0011(9) -0.0109(8)
C15 0.0245(9) 0.0274(9) 0.0247(9) -0.0022(7) -0.0023(7) -0.0057(7)
C16 0.0244(9) 0.0275(9) 0.0206(8) 0.0008(7) -0.0017(7) -0.0012(7)
C17 0.0210(8) 0.0210(8) 0.0215(8) -0.0005(6) 0.0003(6) 0.0025(6)
C18 0.0228(9) 0.0259(9) 0.0292(9) 0.0039(7) -0.0038(7) 0.0047(7)
C19 0.0334(10) 0.0296(9) 0.0252(9) 0.0045(8) 0.0072(8) -0.0036(7)
C20 0.0250(9) 0.0196(8) 0.0228(8) 0.0018(7) 0.0015(7) 0.0040(6)
C21 0.0283(9) 0.0175(8) 0.0224(8) -0.0002(7) 0.0025(7) 0.0045(6)
C22 0.0318(10) 0.0212(8) 0.0280(9) 0.0000(7) -0.0004(7) 0.0048(7)
C23 0.0481(12) 0.0252(9) 0.0263(9) -0.0044(8) -0.0035(9) 0.0021(8)
C24 0.0582(13) 0.0239(9) 0.0240(9) -0.0018(9) 0.0092(9) -0.0009(7)
C25 0.0415(11) 0.0214(9) 0.0348(10) 0.0008(8) 0.0152(9) 0.0037(7)
C26 0.0290(9) 0.0199(8) 0.0322(9) -0.0022(7) 0.0042(8) 0.0033(7)
O1W 0.0444(9) 0.0361(8) 0.0481(9) -0.0032(7) -0.0182(8) 0.0076(7)

loop_
_atom_type_symbol
_atom_type_description
_atom_type_scat_dispersion_real
_atom_type_scat_dispersion_imag
_atom_type_scat_source
C C 0.0033 0.0016 'International Tables Vol C Tables 4.2.6.8 and 6.1.1.4'
H H 0.0000 0.0000 'International Tables Vol C Tables 4.2.6.8 and 6.1.1.4'
N N 0.0061 0.0033 'International Tables Vol C Tables 4.2.6.8 and 6.1.1.4'
O O 0.0106 0.0060 'International Tables Vol C Tables 4.2.6.8 and 6.1.1.4'
Cl Cl 0.1484 0.1585 'International Tables Vol C Tables 4.2.6.8 and 6.1.1.4'

loop_
_geom_angle_atom_site_label_1
_geom_angle_atom_site_label_2
_geom_angle_atom_site_label_3
_geom_angle
C1 N1 C15 124.62(16)
C1 N1 H1 117.6(13)
C15 N1 H1 117.8(13)
C18 N2 C19 107.66(13)
C18 N2 C17 107.50(12)
C19 N2 C17 111.21(13)
C18 N2 C20 110.28(13)
C19 N2 C20 107.32(12)
C17 N2 C20 112.77(12)
O1 C1 N1 123.26(16)
O1 C1 C2 122.30(17)
N1 C1 C2 114.44(16)
C1 C2 C3 113.65(15)
C1 C2 H2A 108.8
C3 C2 H2A 108.8
C1 C2 H2B 108.8
C3 C2 H2B 108.8
H2A C2 H2B 107.7
C4 C3 C2 111.59(14)
C4 C3 H3A 109.3
C2 C3 H3A 109.3
C4 C3 H3B 109.3
C2 C3 H3B 109.3
H3A C3 H3B 108.0
C3 C4 C5 114.12(14)
C3 C4 H4A 108.7
C5 C4 H4A 108.7
C3 C4 H4B 108.7
C5 C4 H4B 108.7
H4A C4 H4B 107.6
C6 C5 C4 113.24(14)
C6 C5 H5A 108.9
C4 C5 H5A 108.9
C6 C5 H5B 108.9
C4 C5 H5B 108.9
H5A C5 H5B 107.7
C5 C6 C7 113.39(14)
C5 C6 H6A 108.9
C7 C6 H6A 108.9
C5 C6 H6B 108.9
C7 C6 H6B 108.9
H6A C6 H6B 107.7
C8 C7 C6 113.84(13)
C8 C7 H7A 108.8
C6 C7 H7A 108.8
C8 C7 H7B 108.8
C6 C7 H7B 108.8
H7A C7 H7B 107.7
C7 C8 C9 113.75(14)
C7 C8 H8A 108.8
C9 C8 H8A 108.8
C7 C8 H8B 108.8
C9 C8 H8B 108.8
H8A C8 H8B 107.7
C8 C9 C10 113.74(13)
C8 C9 H9A 108.8
C10 C9 H9A 108.8
C8 C9 H9B 108.8
C10 C9 H9B 108.8
H9A C9 H9B 107.7
C11 C10 C9 113.24(14)
C11 C10 H10A 108.9
C9 C10 H10A 108.9
C11 C10 H10B 108.9
C9 C10 H10B 108.9
H10A C10 H10B 107.7
C10 C11 C12 113.98(14)
C10 C11 H11A 108.8
C12 C11 H11A 108.8
C10 C11 H11B 108.8
C12 C11 H11B 108.8
H11A C11 H11B 107.7
C13 C12 C11 112.99(14)
C13 C12 H12A 109.0
C11 C12 H12A 109.0
C13 C12 H12B 109.0
C11 C12 H12B 109.0
H12A C12 H12B 107.8
C14 C13 C12 113.80(15)
C14 C13 H13A 108.8
C12 C13 H13A 108.8
C14 C13 H13B 108.8
C12 C13 H13B 108.8
H13A C13 H13B 107.7
C13 C14 H14A 109.5
C13 C14 H14B 109.5
H14A C14 H14B 109.5
C13 C14 H14C 109.5
H14A C14 H14C 109.5
H14B C14 H14C 109.5
N1 C15 C16 112.24(14)
N1 C15 H15A 109.2
C16 C15 H15A 109.2
N1 C15 H15B 109.2
C16 C15 H15B 109.2
H15A C15 H15B 107.9
C17 C16 C15 109.36(13)
C17 C16 H16A 109.8
C15 C16 H16A 109.8
C17 C16 H16B 109.8
C15 C16 H16B 109.8
H16A C16 H16B 108.3
C16 C17 N2 115.48(13)
C16 C17 H17A 108.4
N2 C17 H17A 108.4
C16 C17 H17B 108.4
N2 C17 H17B 108.4
H17A C17 H17B 107.5
N2 C18 H18A 109.5
N2 C18 H18B 109.5
H18A C18 H18B 109.5
N2 C18 H18C 109.5
H18A C18 H18C 109.5
H18B C18 H18C 109.5
N2 C19 H19A 109.5
N2 C19 H19B 109.5
H19A C19 H19B 109.5
N2 C19 H19C 109.5
H19A C19 H19C 109.5
H19B C19 H19C 109.5
C21 C20 N2 114.44(13)
C21 C20 H20A 108.7
N2 C20 H20A 108.7
C21 C20 H20B 108.7
N2 C20 H20B 108.7
H20A C20 H20B 107.6
C22 C21 C26 118.88(16)
C22 C21 C20 120.33(16)
C26 C21 C20 120.72(16)
C23 C22 C21 120.94(18)
C23 C22 H22A 119.5
C21 C22 H22A 119.5
C22 C23 C24 119.53(18)
C22 C23 H23A 120.2
C24 C23 H23A 120.2
C25 C24 C23 120.43(17)
C25 C24 H24A 119.8
C23 C24 H24A 119.8
C24 C25 C26 120.06(18)
C24 C25 H25A 120.0
C26 C25 H25A 120.0
C25 C26 C21 120.14(18)
C25 C26 H26A 119.9
C21 C26 H26A 119.9
H1W O1W H2W 105(2)

loop_
_geom_bond_atom_site_label_1
_geom_bond_atom_site_label_2
_geom_bond_distance
O1 C1 1.231(2)
N1 C1 1.335(2)
N1 C15 1.451(2)
N1 H1 0.87(2)
N2 C18 1.501(2)
N2 C19 1.503(2)
N2 C17 1.515(2)
N2 C20 1.530(2)
C1 C2 1.516(2)
C2 C3 1.524(2)
C2 H2A 0.9900
C2 H2B 0.9900
C3 C4 1.523(2)
C3 H3A 0.9900
C3 H3B 0.9900
C4 C5 1.524(2)
C4 H4A 0.9900
C4 H4B 0.9900
C5 C6 1.521(2)
C5 H5A 0.9900
C5 H5B 0.9900
C6 C7 1.525(2)
C6 H6A 0.9900
C6 H6B 0.9900
C7 C8 1.523(2)
C7 H7A 0.9900
C7 H7B 0.9900
C8 C9 1.526(2)
C8 H8A 0.9900
C8 H8B 0.9900
C9 C10 1.527(2)
C9 H9A 0.9900
C9 H9B 0.9900
C10 C11 1.521(2)
C10 H10A 0.9900
C10 H10B 0.9900
C11 C12 1.525(2)
C11 H11A 0.9900
C11 H11B 0.9900
C12 C13 1.523(2)
C12 H12A 0.9900
C12 H12B 0.9900
C13 C14 1.523(2)
C13 H13A 0.9900
C13 H13B 0.9900
C14 H14A 0.9800
C14 H14B 0.9800
C14 H14C 0.9800
C15 C16 1.532(2)
C15 H15A 0.9900
C15 H15B 0.9900
C16 C17 1.514(2)
C16 H16A 0.9900
C16 H16B 0.9900
C17 H17A 0.9900
C17 H17B 0.9900
C18 H18A 0.9800
C18 H18B 0.9800
C18 H18C 0.9800
C19 H19A 0.9800
C19 H19B 0.9800
C19 H19C 0.9800
C20 C21 1.500(2)
C20 H20A 0.9900
C20 H20B 0.9900
C21 C22 1.398(2)
C21 C26 1.398(2)
C22 C23 1.386(2)
C22 H22A 0.9500
C23 C24 1.387(3)
C23 H23A 0.9500
C24 C25 1.386(3)
C24 H24A 0.9500
C25 C26 1.392(3)
C25 H25A 0.9500
C26 H26A 0.9500
O1W H1W 0.85(2)
O1W H2W 0.84(3)

loop_
_geom_hbond_atom_site_label_D
_geom_hbond_atom_site_label_H
_geom_hbond_atom_site_label_A
_geom_hbond_site_symmetry_A
_geom_hbond_distance_DH
_geom_hbond_distance_HA
_geom_hbond_distance_DA
_geom_hbond_angle_DHA
_geom_hbond_publ_flag
N1 H1 Cl1 6_556 0.87(2) 2.50(2) 3.2786(16) 149.3(16) yes
O1W H1W Cl1 6_656 0.85(2) 2.36(2) 3.2081(19) 173(2) yes
O1W H2W Cl1 . 0.84(3) 2.44(3) 3.2740(18) 174(3) yes

loop_
_geom_torsion_atom_site_label_1
_geom_torsion_atom_site_label_2
_geom_torsion_atom_site_label_3
_geom_torsion_atom_site_label_4
_geom_torsion
_geom_torsion_publ_flag
C15 N1 C1 O1 5.0(3) ?
C15 N1 C1 C2 -173.97(15) y
O1 C1 C2 C3 53.7(2) ?
N1 C1 C2 C3 -127.30(17) y
C1 C2 C3 C4 173.97(16) y
C2 C3 C4 C5 -166.28(16) y
C3 C4 C5 C6 179.74(14) y
C4 C5 C6 C7 -174.34(14) y
C5 C6 C7 C8 -177.77(14) y
C6 C7 C8 C9 -178.97(14) y
C7 C8 C9 C10 -178.48(14) y
C8 C9 C10 C11 -178.69(14) y
C9 C10 C11 C12 -179.35(14) y
C10 C11 C12 C13 -178.92(14) y
C11 C12 C13 C14 -178.88(15) y
C1 N1 C15 C16 -107.98(19) y
N1 C15 C16 C17 69.21(18) y
C15 C16 C17 N2 -176.22(13) y
C18 N2 C17 C16 -168.65(14) ?
C19 N2 C17 C16 -51.03(18) ?
C20 N2 C17 C16 69.58(18) y
C18 N2 C20 C21 -57.63(18) ?
C19 N2 C20 C21 -174.63(14) ?
C17 N2 C20 C21 62.56(18) y
N2 C20 C21 C22 88.08(19) ?
N2 C20 C21 C26 -95.07(18) ?
C26 C21 C22 C23 1.6(2) ?
C20 C21 C22 C23 178.54(15) ?
C21 C22 C23 C24 -0.5(3) ?
C22 C23 C24 C25 -0.9(3) ?
C23 C24 C25 C26 1.1(3) ?
C24 C25 C26 C21 0.1(3) ?
C22 C21 C26 C25 -1.4(2) ?
C20 C21 C26 C25 -178.32(15) ?
